data_9013990
loop_
_publ_author_name
'Yakbovich, O. V.'
'Steele, I. M.'

_publ_section_title
;
 The crystal structure of vyuntspakhite: a redetermination
;
_journal_name_full 'Crystallography Reports'
_journal_page_first 822
_journal_page_last 830
_journal_paper_doi 10.1134/S1063774509050137
_journal_volume 54
_journal_year 2009
_chemical_compound_source 'Kola Peninsula, Russia'
_chemical_formula_sum 'Al2 H5 O18 Si3.882 Tm0.935 Y2.115'
_chemical_name_mineral Vyuntspakhkite-(Y)
_space_group_IT_number 14
_symmetry_space_group_name_Hall '-P 2yn'
_symmetry_space_group_name_H-M 'P 1 21/n 1'
_cell_angle_alpha 90
_cell_angle_beta 96.046
_cell_angle_gamma 90
_cell_length_a 5.7551
_cell_length_b 14.752
_cell_length_c 15.906
_cell_formula_units_Z 4
_cell_volume 1342.896
_database_code_amcsd 0012421
_exptl_crystal_density_diffrn 3.967
_cod_original_formula_sum 'Y2.115 Tm.935 Al2 Si3.882 O18 H5'
_cod_database_code 9013990

loop_
_space_group_symop_operation_xyz
x,y,z
1/2+x,1/2-y,1/2+z
1/2-x,1/2+y,1/2-z
-x,-y,-z

loop_
_atom_site_label
_atom_site_fract_x
_atom_site_fract_y
_atom_site_fract_z
_atom_site_occupancy
_atom_site_U_iso_or_equiv
Y1 0.15508 0.82411 0.54144 0.73400 0.00450
Tm1Y1 0.15508 0.82411 0.54144 0.26600 0.00450
Y2 0.33423 0.68127 0.36474 0.68800 0.00499
Tm2Y2 0.33423 0.68127 0.36474 0.36200 0.00499
Y3 -0.01803 0.66549 0.70079 0.69300 0.00505
Tm3Y3 -0.01803 0.66549 0.70079 0.30700 0.00505
Al1 0.32640 0.06122 0.45229 1.00000 0.00720
Al2 0.83650 0.56203 0.36481 1.00000 0.00780
Si1 0.48950 0.82291 0.70206 1.00000 0.00740
Si2 0.66120 0.66921 0.52810 1.00000 0.00770
Si3 0.83110 0.84386 0.37568 1.00000 0.00790
Si4 0.46780 0.50542 0.20963 0.88200 0.00620
O1 0.64480 0.59280 0.60440 1.00000 0.00930
O2 0.37220 0.93860 0.46470 1.00000 0.00790
O3 0.05970 0.78270 0.39650 1.00000 0.01060
O4 0.42220 0.72440 0.50830 1.00000 0.01060
O5 0.95040 0.93730 0.62060 1.00000 0.00950
O6 0.25410 0.76490 0.67830 1.00000 0.00870
O7 0.49500 0.89160 0.78310 1.00000 0.00770
O8 0.58860 0.79560 0.34080 1.00000 0.00940
O9 0.68280 0.61940 0.43890 1.00000 0.01040
O10 0.22120 0.73600 0.22960 1.00000 0.00960
O11 0.82320 0.89470 0.46670 1.00000 0.00660
O12 0.49290 0.88520 0.61690 1.00000 0.00670
O13 0.79440 0.54080 0.77770 1.00000 0.01070
O14 0.35600 0.58050 0.79970 1.00000 0.00920
O15 0.16830 0.55920 0.62560 1.00000 0.01150
O16 0.54600 0.56700 0.29150 1.00000 0.00880
O17 0.88320 0.72610 0.56740 1.00000 0.00920
O18 0.13470 0.56850 0.42910 1.00000 0.00980
H1 0.15600 0.56000 0.48000 1.00000 0.02100
H2 0.70800 0.54200 0.59600 1.00000 0.02100
H3 0.89900 0.50400 0.77900 1.00000 0.02100
H4 0.40800 0.91500 0.41700 1.00000 0.02100
H5 0.27000 0.57800 0.64400 1.00000 0.02100

loop_
_cod_related_entry_id
_cod_related_entry_database
_cod_related_entry_code
1 AMCSD 0012421
